data_7034777
loop_
_publ_author_name
'Mansell, S. M.'
'Russell, C. A.'
'Wass, D. F.'

_publ_section_title
;
 Synthesis of chelating diamido Sn(iv) compounds from oxidation of Sn(ii)
 and directly from Sn(iv) precursors.
;
_journal_issue 21
_journal_name_full 'Dalton transactions (Cambridge, England : 2003)'
_journal_page_first 9756
_journal_page_last 9765
_journal_paper_doi 10.1039/c5dt01022e
_journal_volume 44
_journal_year 2015
_chemical_formula_moiety 'C27 H40 Cl2 N2 Sn'
_chemical_formula_sum 'C27 H40 Cl2 N2 Sn'
_chemical_formula_weight 582.22
_chemical_name_systematic
; 
 ? 
;
_space_group_IT_number 62
_symmetry_cell_setting orthorhombic
_symmetry_space_group_name_Hall '-P 2ac 2n'
_symmetry_space_group_name_H-M 'P n m a'
_atom_sites_solution_hydrogens geom
_atom_sites_solution_primary direct
_atom_sites_solution_secondary difmap
_audit_creation_method SHELXL-97
_audit_update_record
;
2014-10-03 deposited with the CCDC.
2015-04-21 downloaded from the CCDC.
;
_cell_angle_alpha 90.00
_cell_angle_beta 90.00
_cell_angle_gamma 90.00
_cell_formula_units_Z 4
_cell_length_a 12.053(2)
_cell_length_b 22.006(4)
_cell_length_c 10.470(2)
_cell_measurement_reflns_used 8390
_cell_measurement_temperature 100(2)
_cell_measurement_theta_max 27.472
_cell_measurement_theta_min 2.154
_cell_volume 2777.0(9)
_computing_cell_refinement 'BRUKER SAINT'
_computing_data_collection 'BRUKER SMART'
_computing_data_reduction 'BRUKER SAINT'
_computing_molecular_graphics SHELXTL
_computing_publication_material SHELXTL
_computing_structure_refinement 'SHELXL-97 (Sheldrick, 1997)'
_computing_structure_solution 'SHELXS-97 (Sheldrick, 1990)'
_diffrn_ambient_temperature 100(2)
_diffrn_detector_area_resol_mean 8.5
_diffrn_measured_fraction_theta_full 0.999
_diffrn_measured_fraction_theta_max 0.999
_diffrn_measurement_device_type 'CCD area detector'
_diffrn_measurement_method 'omega scans'
_diffrn_radiation_monochromator graphite
_diffrn_radiation_source 'fine-focus sealed tube'
_diffrn_radiation_type MoK\a
_diffrn_radiation_wavelength 0.71073
_diffrn_reflns_av_R_equivalents 0.0265
_diffrn_reflns_av_sigmaI/netI 0.0192
_diffrn_reflns_limit_h_max 15
_diffrn_reflns_limit_h_min -14
_diffrn_reflns_limit_k_max 27
_diffrn_reflns_limit_k_min -28
_diffrn_reflns_limit_l_max 13
_diffrn_reflns_limit_l_min -13
_diffrn_reflns_number 18836
_diffrn_reflns_theta_full 27.48
_diffrn_reflns_theta_max 27.48
_diffrn_reflns_theta_min 2.58
_diffrn_standards_number 0
_exptl_absorpt_coefficient_mu 1.129
_exptl_absorpt_correction_T_max 0.64
_exptl_absorpt_correction_T_min 0.47065
_exptl_absorpt_correction_type multi-scan
_exptl_absorpt_process_details 'SADABS v2.10 (BRUKER-AXS, 2003)'
_exptl_crystal_colour Yellow
_exptl_crystal_density_diffrn 1.392
_exptl_crystal_density_method 'not measured'
_exptl_crystal_description Block
_exptl_crystal_F_000 1200
_exptl_crystal_size_max 0.50
_exptl_crystal_size_mid 0.50
_exptl_crystal_size_min 0.40
_refine_diff_density_max 0.761
_refine_diff_density_min -0.457
_refine_diff_density_rms 0.069
_refine_ls_extinction_method none
_refine_ls_goodness_of_fit_ref 1.432
_refine_ls_hydrogen_treatment constr
_refine_ls_matrix_type full
_refine_ls_number_parameters 155
_refine_ls_number_reflns 3274
_refine_ls_number_restraints 0
_refine_ls_restrained_S_all 1.432
_refine_ls_R_factor_all 0.0259
_refine_ls_R_factor_gt 0.0235
_refine_ls_shift/su_max 0.002
_refine_ls_shift/su_mean 0.000
_refine_ls_structure_factor_coef Fsqd
_refine_ls_weighting_details 'calc w=1/[\s^2^(Fo^2^)+(0.0262P)^2^+0.1727P] where P=(Fo^2^+2Fc^2^)/3'
_refine_ls_weighting_scheme calc
_refine_ls_wR_factor_gt 0.0600
_refine_ls_wR_factor_ref 0.0607
_reflns_number_gt 3083
_reflns_number_total 3274
_reflns_threshold_expression >2sigma(I)
_cod_data_source_file c5dt01022e2.cif
_cod_data_source_block 4
_cod_depositor_comments 'Adding full bibliography for 7034774--7034789.cif.'
_cod_original_cell_volume 2777.2(10)
_cod_original_sg_symbol_H-M 'P nma'
_cod_database_code 7034777

loop_
_symmetry_equiv_pos_as_xyz
'x, y, z'
'-x+1/2, -y, z+1/2'
'-x, y+1/2, -z'
'x+1/2, -y+1/2, -z+1/2'
'-x, -y, -z'
'x-1/2, y, -z-1/2'
'x, -y-1/2, z'
'-x-1/2, y-1/2, z-1/2'

loop_
_atom_site_label
_atom_site_type_symbol
_atom_site_fract_x
_atom_site_fract_y
_atom_site_fract_z
_atom_site_U_iso_or_equiv
_atom_site_adp_type
_atom_site_occupancy
_atom_site_symmetry_multiplicity
_atom_site_calc_flag
_atom_site_refinement_flags
Sn1 Sn 0.866986(12) 0.7500 0.843572(14) 0.01181(6) Uani 1 2 d S
Cl1 Cl 0.67893(5) 0.7500 0.88408(6) 0.02106(14) Uani 1 2 d S
Cl2 Cl 0.86702(5) 0.7500 0.62010(6) 0.02195(14) Uani 1 2 d S
N1 N 0.94471(11) 0.68103(6) 0.92596(13) 0.0133(3) Uani 1 1 d .
C1 C 0.90531(13) 0.61977(7) 0.92978(15) 0.0126(3) Uani 1 1 d .
C2 C 0.84231(13) 0.60116(8) 1.03630(15) 0.0136(3) Uani 1 1 d .
C3 C 0.81106(14) 0.54038(8) 1.04463(15) 0.0167(3) Uani 1 1 d .
H3 H 0.7683 0.5271 1.1156 0.020 Uiso 1 1 calc R
C4 C 0.84102(14) 0.49901(8) 0.95165(17) 0.0185(4) Uani 1 1 d .
H4 H 0.8204 0.4575 0.9601 0.022 Uiso 1 1 calc R
C5 C 0.90104(16) 0.51788(8) 0.84631(15) 0.0180(4) Uani 1 1 d .
H5 H 0.9210 0.4891 0.7827 0.022 Uiso 1 1 calc R
C6 C 0.93279(14) 0.57853(8) 0.83196(15) 0.0143(3) Uani 1 1 d .
C7 C 0.81030(15) 0.64510(8) 1.14204(15) 0.0177(4) Uani 1 1 d .
H7 H 0.8300 0.6870 1.1128 0.021 Uiso 1 1 calc R
C8 C 0.87663(16) 0.63214(12) 1.26410(19) 0.0348(6) Uani 1 1 d .
H8A H 0.8565 0.6618 1.3300 0.052 Uiso 1 1 calc R
H8B H 0.9562 0.6353 1.2457 0.052 Uiso 1 1 calc R
H8C H 0.8596 0.5911 1.2946 0.052 Uiso 1 1 calc R
C9 C 0.68617(16) 0.64436(10) 1.17026(17) 0.0261(4) Uani 1 1 d .
H9A H 0.6449 0.6527 1.0916 0.039 Uiso 1 1 calc R
H9B H 0.6689 0.6756 1.2340 0.039 Uiso 1 1 calc R
H9C H 0.6650 0.6043 1.2034 0.039 Uiso 1 1 calc R
C10 C 0.99741(14) 0.59804(8) 0.71412(15) 0.0164(3) Uani 1 1 d .
H10 H 1.0040 0.6433 0.7162 0.020 Uiso 1 1 calc R
C11 C 1.11512(15) 0.57160(10) 0.71420(19) 0.0262(4) Uani 1 1 d .
H11A H 1.1526 0.5826 0.7940 0.039 Uiso 1 1 calc R
H11B H 1.1568 0.5881 0.6417 0.039 Uiso 1 1 calc R
H11C H 1.1112 0.5273 0.7069 0.039 Uiso 1 1 calc R
C12 C 0.93691(17) 0.58081(10) 0.59110(16) 0.0287(4) Uani 1 1 d .
H12A H 0.9322 0.5365 0.5846 0.043 Uiso 1 1 calc R
H12B H 0.9778 0.5968 0.5175 0.043 Uiso 1 1 calc R
H12C H 0.8620 0.5981 0.5922 0.043 Uiso 1 1 calc R
C13 C 1.06143(14) 0.69132(8) 0.96301(18) 0.0208(4) Uani 1 1 d .
H13A H 1.1078 0.6910 0.8850 0.025 Uiso 1 1 calc R
H13B H 1.0860 0.6571 1.0176 0.025 Uiso 1 1 calc R
C14 C 1.0815(2) 0.7500 1.0335(3) 0.0234(6) Uani 1 2 d S
H14A H 1.0338 0.7500 1.1105 0.028 Uiso 1 2 calc SR
H14B H 1.1594 0.7500 1.0632 0.028 Uiso 1 2 calc SR

loop_
_atom_site_aniso_label
_atom_site_aniso_U_11
_atom_site_aniso_U_22
_atom_site_aniso_U_33
_atom_site_aniso_U_23
_atom_site_aniso_U_13
_atom_site_aniso_U_12
Sn1 0.01214(10) 0.01034(10) 0.01294(9) 0.000 -0.00192(5) 0.000
Cl1 0.0130(3) 0.0254(3) 0.0248(3) 0.000 -0.0012(2) 0.000
Cl2 0.0271(3) 0.0249(3) 0.0139(3) 0.000 -0.0041(2) 0.000
N1 0.0120(7) 0.0108(7) 0.0171(6) 0.0011(5) -0.0016(5) 0.0003(5)
C1 0.0117(7) 0.0117(8) 0.0144(7) 0.0006(6) -0.0027(6) 0.0009(6)
C2 0.0116(8) 0.0162(8) 0.0130(7) 0.0012(6) -0.0018(6) 0.0006(6)
C3 0.0150(8) 0.0188(9) 0.0164(8) 0.0045(7) 0.0000(6) -0.0018(7)
C4 0.0199(9) 0.0120(8) 0.0236(9) 0.0020(7) -0.0028(7) -0.0021(7)
C5 0.0203(9) 0.0143(9) 0.0193(8) -0.0035(7) -0.0018(7) 0.0010(7)
C6 0.0129(8) 0.0156(8) 0.0145(8) 0.0010(6) -0.0017(6) 0.0012(6)
C7 0.0206(9) 0.0182(9) 0.0143(8) -0.0007(7) 0.0016(6) -0.0001(7)
C8 0.0422(14) 0.0422(15) 0.0200(10) -0.0078(9) -0.0095(9) 0.0077(10)
C9 0.0246(10) 0.0273(11) 0.0263(10) -0.0051(8) 0.0085(8) 0.0004(8)
C10 0.0186(9) 0.0156(8) 0.0150(8) 0.0013(7) 0.0021(7) 0.0016(7)
C11 0.0232(10) 0.0289(11) 0.0263(10) 0.0070(8) 0.0075(8) 0.0071(8)
C12 0.0344(11) 0.0351(11) 0.0166(9) -0.0001(8) 0.0004(8) -0.0053(9)
C13 0.0166(9) 0.0166(9) 0.0293(9) 0.0011(7) -0.0072(7) 0.0007(7)
C14 0.0186(13) 0.0189(13) 0.0329(14) 0.000 -0.0095(11) 0.000

loop_
_atom_type_symbol
_atom_type_description
_atom_type_scat_dispersion_real
_atom_type_scat_dispersion_imag
_atom_type_scat_source
C C 0.0033 0.0016 'International Tables Vol C Tables 4.2.6.8 and 6.1.1.4'
H H 0.0000 0.0000 'International Tables Vol C Tables 4.2.6.8 and 6.1.1.4'
N N 0.0061 0.0033 'International Tables Vol C Tables 4.2.6.8 and 6.1.1.4'
Cl Cl 0.1484 0.1585 'International Tables Vol C Tables 4.2.6.8 and 6.1.1.4'
Sn Sn -0.6537 1.4246 'International Tables Vol C Tables 4.2.6.8 and 6.1.1.4'

loop_
_geom_angle_atom_site_label_1
_geom_angle_atom_site_label_2
_geom_angle_atom_site_label_3
_geom_angle
_geom_angle_site_symmetry_1
N1 Sn1 N1 100.00(8) 7_575
N1 Sn1 Cl1 112.62(4) 7_575
N1 Sn1 Cl1 112.62(4) .
N1 Sn1 Cl2 115.81(4) 7_575
N1 Sn1 Cl2 115.80(4) .
Cl1 Sn1 Cl2 100.61(2) .
C1 N1 C13 116.97(13) .
C1 N1 Sn1 125.27(10) .
C13 N1 Sn1 116.58(10) .
C6 C1 C2 120.99(15) .
C6 C1 N1 120.61(15) .
C2 C1 N1 118.34(14) .
C3 C2 C1 118.31(15) .
C3 C2 C7 119.79(15) .
C1 C2 C7 121.89(15) .
C4 C3 C2 121.22(16) .
C4 C3 H3 119.4 .
C2 C3 H3 119.4 .
C3 C4 C5 120.08(16) .
C3 C4 H4 120.0 .
C5 C4 H4 120.0 .
C4 C5 C6 121.07(16) .
C4 C5 H5 119.5 .
C6 C5 H5 119.5 .
C5 C6 C1 118.25(15) .
C5 C6 C10 119.83(15) .
C1 C6 C10 121.91(15) .
C2 C7 C9 112.55(15) .
C2 C7 C8 110.88(16) .
C9 C7 C8 110.35(15) .
C2 C7 H7 107.6 .
C9 C7 H7 107.6 .
C8 C7 H7 107.6 .
C7 C8 H8A 109.5 .
C7 C8 H8B 109.5 .
H8A C8 H8B 109.5 .
C7 C8 H8C 109.5 .
H8A C8 H8C 109.5 .
H8B C8 H8C 109.5 .
C7 C9 H9A 109.5 .
C7 C9 H9B 109.5 .
H9A C9 H9B 109.5 .
C7 C9 H9C 109.5 .
H9A C9 H9C 109.5 .
H9B C9 H9C 109.5 .
C6 C10 C12 111.67(15) .
C6 C10 C11 111.48(14) .
C12 C10 C11 110.35(15) .
C6 C10 H10 107.7 .
C12 C10 H10 107.7 .
C11 C10 H10 107.7 .
C10 C11 H11A 109.5 .
C10 C11 H11B 109.5 .
H11A C11 H11B 109.5 .
C10 C11 H11C 109.5 .
H11A C11 H11C 109.5 .
H11B C11 H11C 109.5 .
C10 C12 H12A 109.5 .
C10 C12 H12B 109.5 .
H12A C12 H12B 109.5 .
C10 C12 H12C 109.5 .
H12A C12 H12C 109.5 .
H12B C12 H12C 109.5 .
N1 C13 C14 114.37(16) .
N1 C13 H13A 108.7 .
C14 C13 H13A 108.7 .
N1 C13 H13B 108.7 .
C14 C13 H13B 108.7 .
H13A C13 H13B 107.6 .
C13 C14 C13 118.0(2) 7_575
C13 C14 H14A 107.8 7_575
C13 C14 H14A 107.8 .
C13 C14 H14B 107.8 7_575
C13 C14 H14B 107.8 .
H14A C14 H14B 107.1 .

loop_
_geom_bond_atom_site_label_1
_geom_bond_atom_site_label_2
_geom_bond_distance
_geom_bond_site_symmetry_2
Sn1 N1 1.9811(13) 7_575
Sn1 N1 1.9812(13) .
Sn1 Cl1 2.3059(8) .
Sn1 Cl2 2.3398(8) .
N1 C1 1.430(2) .
N1 C13 1.477(2) .
C1 C6 1.408(2) .
C1 C2 1.410(2) .
C2 C3 1.392(2) .
C2 C7 1.520(2) .
C3 C4 1.381(2) .
C3 H3 0.9500 .
C4 C5 1.383(3) .
C4 H4 0.9500 .
C5 C6 1.397(2) .
C5 H5 0.9500 .
C6 C10 1.521(2) .
C7 C9 1.525(3) .
C7 C8 1.534(2) .
C7 H7 1.0000 .
C8 H8A 0.9800 .
C8 H8B 0.9800 .
C8 H8C 0.9800 .
C9 H9A 0.9800 .
C9 H9B 0.9800 .
C9 H9C 0.9800 .
C10 C12 1.528(2) .
C10 C11 1.533(2) .
C10 H10 1.0000 .
C11 H11A 0.9800 .
C11 H11B 0.9800 .
C11 H11C 0.9800 .
C12 H12A 0.9800 .
C12 H12B 0.9800 .
C12 H12C 0.9800 .
C13 C14 1.507(2) .
C13 H13A 0.9900 .
C13 H13B 0.9900 .
C14 C13 1.507(2) 7_575
C14 H14A 0.9900 .
C14 H14B 0.9900 .

loop_
_geom_torsion_atom_site_label_1
_geom_torsion_atom_site_label_2
_geom_torsion_atom_site_label_3
_geom_torsion_atom_site_label_4
_geom_torsion
_geom_torsion_site_symmetry_1
_geom_torsion_site_symmetry_4
N1 Sn1 N1 C1 162.50(10) 7_575 .
Cl1 Sn1 N1 C1 42.72(14) . .
Cl2 Sn1 N1 C1 -72.31(13) . .
N1 Sn1 N1 C13 -30.36(15) 7_575 .
Cl1 Sn1 N1 C13 -150.14(11) . .
Cl2 Sn1 N1 C13 94.83(12) . .
C13 N1 C1 C6 -77.6(2) . .
Sn1 N1 C1 C6 89.53(17) . .
C13 N1 C1 C2 99.87(18) . .
Sn1 N1 C1 C2 -93.04(16) . .
C6 C1 C2 C3 2.2(2) . .
N1 C1 C2 C3 -175.26(14) . .
C6 C1 C2 C7 -179.11(15) . .
N1 C1 C2 C7 3.5(2) . .
C1 C2 C3 C4 0.3(2) . .
C7 C2 C3 C4 -178.48(15) . .
C2 C3 C4 C5 -1.5(3) . .
C3 C4 C5 C6 0.3(3) . .
C4 C5 C6 C1 2.1(3) . .
C4 C5 C6 C10 -179.17(16) . .
C2 C1 C6 C5 -3.3(2) . .
N1 C1 C6 C5 174.05(15) . .
C2 C1 C6 C10 177.97(15) . .
N1 C1 C6 C10 -4.7(2) . .
C3 C2 C7 C9 -53.4(2) . .
C1 C2 C7 C9 127.93(17) . .
C3 C2 C7 C8 70.8(2) . .
C1 C2 C7 C8 -107.91(19) . .
C5 C6 C10 C12 55.1(2) . .
C1 C6 C10 C12 -126.19(17) . .
C5 C6 C10 C11 -68.8(2) . .
C1 C6 C10 C11 109.86(19) . .
C1 N1 C13 C14 -144.44(17) . .
Sn1 N1 C13 C14 47.3(2) . .
N1 C13 C14 C13 -64.7(3) . 7_575
